data_8104339
loop_
_publ_author_name
'Obermeyer, A.'
'Borrmann, H.'
'Simon, A.'

_publ_section_title
;
 Die Phasenzusammenh\"ange zwischen kubischem und monoklinem N~2~O~4~
;
_journal_coden_ASTM ZEKRDZ
_journal_name_full 'Zeitschrift f\"ur Kristallographie'
_journal_page_first 129
_journal_page_last 135
_journal_paper_doi 10.1524/zkri.1991.196.14.129
_journal_volume 196
_journal_year 1991
_chemical_formula_sum 'N2 O4'
_space_group_crystal_system monoclinic
_space_group_IT_number 14
_space_group_name_Hall '-P 2yn'
_space_group_name_H-M_alt 'P 1 21/n 1'
_cell_angle_alpha 90
_cell_angle_beta 116.34(2)
_cell_angle_gamma 90
_cell_formula_units_Z 2
_cell_length_a 5.917(1)
_cell_length_b 4.758(1)
_cell_length_c 6.441(1)
_cell_measurement_temperature 228.15
_cell_volume 162.560
_diffrn_ambient_temperature 228.15
_refine_ls_R_factor_all 0.0382
_refine_ls_R_factor_gt 0.0324
_refine_ls_wR_factor_all 0.0296
_refine_ls_wR_factor_gt 0.0299
_cod_data_source_file Obermeyer_ZEKRDZ_1991_631.cif
_cod_data_source_block N1O2
_cod_depositor_comments
;
 The space group, lattice parameters and the atomic coordinates have been
 changed due to the structure being originally uploaded in a different space
 group setting than the one described in the original publication ("-P 2ybc"
 instead of "-P 2yn"). Some additional pieces of information like the R factor
 and the anisotropic parameter values have also been added.

 Antanas Vaitkus,
 2018-06-21
;
_cod_original_cell_volume 162.5601
_cod_original_formula_sum 'N1 O2'
_cod_database_code 8104339

loop_
_space_group_symop_id
_space_group_symop_operation_xyz
1 x,y,z
2 -x+1/2,y+1/2,-z+1/2
3 -x,-y,-z
4 x+1/2,-y+1/2,z+1/2

loop_
_atom_site_aniso_label
_atom_site_aniso_U_11
_atom_site_aniso_U_22
_atom_site_aniso_U_33
_atom_site_aniso_U_23
_atom_site_aniso_U_12
_atom_site_aniso_U_13
N1 0.046(1) 0.046(1) 0.040(1) -0.002(1) 0.019(1) -0.002(1)
O1 0.070(1) 0.065(1) 0.065(1) 0.015(1) 0.038(1) -0.003(1)
O2 0.055(1) 0.061(1) 0.058(1) 0.004(1) 0.023(1) 0.014(1)

loop_
_atom_site_label
_atom_site_type_symbol
_atom_site_fract_x
_atom_site_fract_y
_atom_site_fract_z
_atom_site_occupancy
_atom_site_U_iso_or_equiv
N1 N 0.1372(2) 0.0019(2) -0.0207(1) 1 0.044(1)
O1 O 0.1397(2) 0.1892(2) -0.1397(2) 1 0.064(1)
O2 O 0.2769(2) -0.1830(2) 0.0757(2) 1 0.059(1)
